data_2233667
loop_
_publ_author_name
'Ha, Kwang'

_publ_section_title
;
 Bis(azido-\k<i>N</i>)(1,10-phenanthroline-\k^2^<i>N</i>,<i>N</i>')palladium(II)
;
_journal_coeditor_code WM2583
_journal_issue 2
_journal_name_full 'Acta Crystallographica Section E'
_journal_page_first m145
_journal_paper_doi 10.1107/S1600536812001201
_journal_volume 68
_journal_year 2012
_chemical_formula_iupac '[Pd (N3)2 (C12 H8 N2)]'
_chemical_formula_moiety 'C12 H8 N8 Pd'
_chemical_formula_sum 'C12 H8 N8 Pd'
_chemical_formula_weight 370.66
_chemical_name_systematic
;
Bis(azido-\k<i>N</i>)(1,10-phenanthroline-\k^2^<i>N</i>,<i>N</i>')palladium(II)
;
_space_group_IT_number 61
_symmetry_cell_setting orthorhombic
_symmetry_space_group_name_Hall '-P 2ac 2ab'
_symmetry_space_group_name_H-M 'P b c a'
_atom_sites_solution_hydrogens geom
_atom_sites_solution_primary direct
_atom_sites_solution_secondary difmap
_audit_creation_method SHELXL-97
_cell_angle_alpha 90.00
_cell_angle_beta 90.00
_cell_angle_gamma 90.00
_cell_formula_units_Z 8
_cell_length_a 7.0724(3)
_cell_length_b 18.3069(7)
_cell_length_c 19.1309(7)
_cell_measurement_reflns_used 6741
_cell_measurement_temperature 200(2)
_cell_measurement_theta_max 28.25
_cell_measurement_theta_min 2.47
_cell_volume 2476.95(17)
_computing_cell_refinement 'SAINT (Bruker, 2000)'
_computing_data_collection 'SMART (Bruker, 2000)'
_computing_data_reduction 'SAINT (Bruker, 2000)'
_computing_molecular_graphics 'ORTEP-3 (Farrugia, 1997) and PLATON (Spek, 2009)'
_computing_publication_material 'SHELXL97 (Sheldrick, 2008)'
_computing_structure_refinement 'SHELXL97 (Sheldrick, 2008)'
_computing_structure_solution 'SHELXS97 (Sheldrick, 2008)'
_diffrn_ambient_temperature 200(2)
_diffrn_measured_fraction_theta_full 0.992
_diffrn_measured_fraction_theta_max 0.992
_diffrn_measurement_device_type 'Bruker SMART 1000 CCD'
_diffrn_measurement_method '\f and \w scans'
_diffrn_radiation_monochromator graphite
_diffrn_radiation_source 'fine-focus sealed tube'
_diffrn_radiation_type MoK\a
_diffrn_radiation_wavelength 0.71073
_diffrn_reflns_av_R_equivalents 0.0404
_diffrn_reflns_av_sigmaI/netI 0.0314
_diffrn_reflns_limit_h_max 9
_diffrn_reflns_limit_h_min -8
_diffrn_reflns_limit_k_max 24
_diffrn_reflns_limit_k_min -24
_diffrn_reflns_limit_l_max 23
_diffrn_reflns_limit_l_min -25
_diffrn_reflns_number 17018
_diffrn_reflns_theta_full 28.31
_diffrn_reflns_theta_max 28.31
_diffrn_reflns_theta_min 2.13
_diffrn_standards_number 0
_exptl_absorpt_coefficient_mu 1.505
_exptl_absorpt_correction_T_max 1.000000
_exptl_absorpt_correction_T_min 0.885891
_exptl_absorpt_correction_type multi-scan
_exptl_absorpt_process_details '(<i>SADABS</i>; Bruker, 2000)'
_exptl_crystal_colour yellow
_exptl_crystal_density_diffrn 1.988
_exptl_crystal_density_method 'not measured'
_exptl_crystal_description block
_exptl_crystal_F_000 1456
_exptl_crystal_size_max 0.25
_exptl_crystal_size_mid 0.13
_exptl_crystal_size_min 0.12
_refine_diff_density_max 1.203
_refine_diff_density_min -0.619
_refine_ls_extinction_method none
_refine_ls_goodness_of_fit_ref 1.088
_refine_ls_hydrogen_treatment constr
_refine_ls_matrix_type full
_refine_ls_number_parameters 190
_refine_ls_number_reflns 3058
_refine_ls_number_restraints 0
_refine_ls_restrained_S_all 1.088
_refine_ls_R_factor_all 0.0559
_refine_ls_R_factor_gt 0.0326
_refine_ls_shift/su_max 0.001
_refine_ls_shift/su_mean 0.000
_refine_ls_structure_factor_coef Fsqd
_refine_ls_weighting_details 'calc w=1/[\s^2^(Fo^2^)+(0.0259P)^2^+3.9659P] where P=(Fo^2^+2Fc^2^)/3'
_refine_ls_weighting_scheme calc
_refine_ls_wR_factor_gt 0.0659
_refine_ls_wR_factor_ref 0.0839
_reflns_number_gt 2244
_reflns_number_total 3058
_reflns_threshold_expression I>2sigma(I)
_cod_data_source_file wm2583.cif
_cod_data_source_block global
_cod_database_code 2233667

loop_
_symmetry_equiv_pos_as_xyz
'x, y, z'
'-x+1/2, -y, z+1/2'
'-x, y+1/2, -z+1/2'
'x+1/2, -y+1/2, -z'
'-x, -y, -z'
'x-1/2, y, -z-1/2'
'x, -y-1/2, z-1/2'
'-x-1/2, y-1/2, z'

loop_
_atom_site_type_symbol
_atom_site_label
_atom_site_fract_x
_atom_site_fract_y
_atom_site_fract_z
_atom_site_U_iso_or_equiv
_atom_site_adp_type
_atom_site_calc_flag
_atom_site_refinement_flags
_atom_site_occupancy
_atom_site_symmetry_multiplicity
Pd Pd1 0.42841(4) 0.384720(15) 0.171291(14) 0.03115(10) Uani d . 1 1
N N1 0.3530(4) 0.48761(16) 0.20092(16) 0.0328(7) Uani d . 1 1
N N2 0.4398(4) 0.37116(16) 0.27707(15) 0.0322(7) Uani d . 1 1
N N3 0.4003(5) 0.41288(19) 0.07018(17) 0.0443(8) Uani d . 1 1
N N4 0.4887(5) 0.38609(18) 0.02351(18) 0.0408(8) Uani d . 1 1
N N5 0.5675(6) 0.3639(2) -0.02492(19) 0.0547(10) Uani d . 1 1
N N6 0.5003(6) 0.27920(19) 0.15822(18) 0.0463(9) Uani d . 1 1
N N7 0.5375(5) 0.25334(19) 0.10364(19) 0.0479(9) Uani d . 1 1
N N8 0.5816(8) 0.2236(2) 0.0529(2) 0.0781(15) Uani d . 1 1
C C1 0.3151(5) 0.5454(2) 0.1609(2) 0.0391(9) Uani d . 1 1
H H1 0.3208 0.5405 0.1115 0.047 Uiso calc R 1 1
C C2 0.2672(6) 0.6127(2) 0.1898(2) 0.0450(10) Uani d . 1 1
H H2 0.2401 0.6529 0.1600 0.054 Uiso calc R 1 1
C C3 0.2592(6) 0.6212(2) 0.2605(2) 0.0461(10) Uani d . 1 1
H H3 0.2269 0.6673 0.2800 0.055 Uiso calc R 1 1
C C4 0.2989(5) 0.5615(2) 0.3045(2) 0.0397(9) Uani d . 1 1
C C5 0.2938(6) 0.5635(2) 0.3793(2) 0.0465(10) Uani d . 1 1
H H5 0.2607 0.6076 0.4023 0.056 Uiso calc R 1 1
C C6 0.3351(6) 0.5037(2) 0.4177(2) 0.0472(10) Uani d . 1 1
H H6 0.3288 0.5068 0.4673 0.057 Uiso calc R 1 1
C C7 0.3880(5) 0.4360(2) 0.3861(2) 0.0391(9) Uani d . 1 1
C C8 0.4377(6) 0.3725(3) 0.4225(2) 0.0452(10) Uani d . 1 1
H H8 0.4366 0.3722 0.4721 0.054 Uiso calc R 1 1
C C9 0.4880(6) 0.3106(2) 0.3863(2) 0.0461(10) Uani d . 1 1
H H9 0.5228 0.2675 0.4107 0.055 Uiso calc R 1 1
C C10 0.4876(6) 0.3116(2) 0.3135(2) 0.0398(9) Uani d . 1 1
H H10 0.5223 0.2685 0.2889 0.048 Uiso calc R 1 1
C C11 0.3921(5) 0.4327(2) 0.31269(19) 0.0330(8) Uani d . 1 1
C C12 0.3466(5) 0.49549(19) 0.27182(19) 0.0330(8) Uani d . 1 1

loop_
_atom_site_aniso_label
_atom_site_aniso_U_11
_atom_site_aniso_U_22
_atom_site_aniso_U_33
_atom_site_aniso_U_12
_atom_site_aniso_U_13
_atom_site_aniso_U_23
Pd1 0.03266(17) 0.03068(16) 0.03012(16) -0.00224(12) 0.00067(12) 0.00230(11)
N1 0.0282(16) 0.0314(16) 0.0388(16) -0.0041(13) 0.0002(13) 0.0026(13)
N2 0.0284(16) 0.0370(17) 0.0313(15) -0.0040(13) 0.0022(12) 0.0056(13)
N3 0.053(2) 0.047(2) 0.0330(18) 0.0048(17) -0.0011(16) 0.0055(15)
N4 0.049(2) 0.0395(18) 0.0344(18) -0.0017(16) -0.0096(16) 0.0081(15)
N5 0.070(3) 0.059(2) 0.035(2) 0.011(2) 0.0021(18) 0.0054(17)
N6 0.064(2) 0.0362(18) 0.038(2) 0.0020(17) 0.0047(17) 0.0028(15)
N7 0.065(3) 0.0349(18) 0.044(2) 0.0002(17) -0.0084(18) 0.0033(16)
N8 0.137(5) 0.052(3) 0.046(2) 0.019(3) -0.008(3) -0.010(2)
C1 0.031(2) 0.037(2) 0.049(2) -0.0024(16) -0.0033(17) 0.0074(18)
C2 0.032(2) 0.035(2) 0.068(3) 0.0002(17) -0.0020(19) 0.0091(19)
C3 0.036(2) 0.033(2) 0.070(3) -0.0016(18) 0.004(2) -0.0076(19)
C4 0.029(2) 0.035(2) 0.055(2) -0.0043(16) 0.0066(17) -0.0083(18)
C5 0.040(2) 0.046(2) 0.053(3) -0.0063(19) 0.009(2) -0.017(2)
C6 0.042(2) 0.059(3) 0.041(2) -0.010(2) 0.0051(18) -0.009(2)
C7 0.033(2) 0.048(2) 0.037(2) -0.0090(17) 0.0038(16) 0.0000(17)
C8 0.041(2) 0.065(3) 0.030(2) -0.007(2) 0.0000(17) 0.0056(19)
C9 0.044(2) 0.052(3) 0.041(2) -0.006(2) -0.0018(19) 0.016(2)
C10 0.040(2) 0.038(2) 0.041(2) -0.0007(18) 0.0014(17) 0.0057(17)
C11 0.0246(19) 0.039(2) 0.0354(19) -0.0052(15) 0.0025(14) -0.0003(16)
C12 0.0259(18) 0.0317(18) 0.041(2) -0.0063(15) 0.0002(15) 0.0015(16)

loop_
_atom_type_symbol
_atom_type_description
_atom_type_scat_dispersion_real
_atom_type_scat_dispersion_imag
_atom_type_scat_source
C C 0.0033 0.0016 'International Tables Vol C Tables 4.2.6.8 and 6.1.1.4'
H H 0.0000 0.0000 'International Tables Vol C Tables 4.2.6.8 and 6.1.1.4'
N N 0.0061 0.0033 'International Tables Vol C Tables 4.2.6.8 and 6.1.1.4'
Pd Pd -0.9988 1.0072 'International Tables Vol C Tables 4.2.6.8 and 6.1.1.4'

loop_
_geom_angle_atom_site_label_1
_geom_angle_atom_site_label_2
_geom_angle_atom_site_label_3
_geom_angle
_geom_angle_publ_flag
N1 Pd1 N2 81.20(12) y
N3 Pd1 N6 98.71(14) y
N3 Pd1 N1 90.27(13) ?
N6 Pd1 N1 170.93(13) ?
N3 Pd1 N2 171.39(13) ?
N6 Pd1 N2 89.80(13) ?
C1 N1 C12 118.7(3) ?
C1 N1 Pd1 128.8(3) ?
C12 N1 Pd1 112.5(2) ?
C10 N2 C11 118.5(3) ?
C10 N2 Pd1 128.8(3) ?
C11 N2 Pd1 112.7(2) ?
N4 N3 Pd1 124.1(3) ?
N5 N4 N3 174.8(4) ?
N7 N6 Pd1 123.6(3) ?
N8 N7 N6 174.5(5) ?
N1 C1 C2 121.6(4) ?
N1 C1 H1 119.2 ?
C2 C1 H1 119.2 ?
C3 C2 C1 120.3(4) ?
C3 C2 H2 119.9 ?
C1 C2 H2 119.9 ?
C2 C3 C4 119.8(4) ?
C2 C3 H3 120.1 ?
C4 C3 H3 120.1 ?
C12 C4 C3 116.8(4) ?
C12 C4 C5 118.2(4) ?
C3 C4 C5 125.0(4) ?
C6 C5 C4 121.3(4) ?
C6 C5 H5 119.4 ?
C4 C5 H5 119.4 ?
C5 C6 C7 121.9(4) ?
C5 C6 H6 119.0 ?
C7 C6 H6 119.0 ?
C8 C7 C11 117.1(4) ?
C8 C7 C6 125.2(4) ?
C11 C7 C6 117.7(4) ?
C9 C8 C7 120.0(4) ?
C9 C8 H8 120.0 ?
C7 C8 H8 120.0 ?
C8 C9 C10 119.5(4) ?
C8 C9 H9 120.2 ?
C10 C9 H9 120.2 ?
N2 C10 C9 122.1(4) ?
N2 C10 H10 118.9 ?
C9 C10 H10 118.9 ?
N2 C11 C7 122.7(3) ?
N2 C11 C12 116.7(3) ?
C7 C11 C12 120.6(4) ?
N1 C12 C4 122.8(3) ?
N1 C12 C11 116.9(3) ?
C4 C12 C11 120.3(3) ?

loop_
_geom_bond_atom_site_label_1
_geom_bond_atom_site_label_2
_geom_bond_distance
_geom_bond_publ_flag
Pd1 N1 2.038(3) y
Pd1 N2 2.040(3) y
Pd1 N3 2.012(3) y
Pd1 N6 2.013(3) y
N1 C1 1.333(5) ?
N1 C12 1.365(5) ?
N2 C10 1.338(5) ?
N2 C11 1.360(5) ?
N3 N4 1.195(5) ?
N4 N5 1.155(5) ?
N6 N7 1.176(5) ?
N7 N8 1.156(5) ?
C1 C2 1.392(5) ?
C1 H1 0.9500 ?
C2 C3 1.363(6) ?
C2 H2 0.9500 ?
C3 C4 1.407(6) ?
C3 H3 0.9500 ?
C4 C12 1.402(5) ?
C4 C5 1.432(6) ?
C5 C6 1.350(6) ?
C5 H5 0.9500 ?
C6 C7 1.430(6) ?
C6 H6 0.9500 ?
C7 C8 1.399(6) ?
C7 C11 1.407(5) ?
C8 C9 1.374(6) ?
C8 H8 0.9500 ?
C9 C10 1.392(5) ?
C9 H9 0.9500 ?
C10 H10 0.9500 ?
C11 C12 1.427(5) ?

loop_
_geom_hbond_atom_site_label_D
_geom_hbond_atom_site_label_H
_geom_hbond_atom_site_label_A
_geom_hbond_site_symmetry_A
_geom_hbond_distance_DH
_geom_hbond_distance_HA
_geom_hbond_distance_DA
_geom_hbond_angle_DHA
C1 H1 N3 . 0.95 2.53 3.044(5) 114.0
C1 H1 N5 5_665 0.95 2.54 3.196(5) 126.8
C5 H5 N8 3_655 0.95 2.55 3.324(6) 139.3
C8 H8 N8 7_566 0.95 2.55 3.218(6) 127.4
C10 H10 N6 . 0.95 2.51 3.031(5) 114.3

loop_
_geom_torsion_atom_site_label_1
_geom_torsion_atom_site_label_2
_geom_torsion_atom_site_label_3
_geom_torsion_atom_site_label_4
_geom_torsion
N3 Pd1 N1 C1 -3.1(3)
N2 Pd1 N1 C1 178.1(3)
N3 Pd1 N1 C12 178.3(3)
N2 Pd1 N1 C12 -0.5(2)
N6 Pd1 N2 C10 2.4(3)
N1 Pd1 N2 C10 -178.7(3)
N6 Pd1 N2 C11 -178.0(3)
N1 Pd1 N2 C11 0.9(2)
N6 Pd1 N3 N4 -30.7(4)
N3 Pd1 N6 N7 9.6(4)
N2 Pd1 N6 N7 -171.7(4)
C12 N1 C1 C2 -0.8(5)
Pd1 N1 C1 C2 -179.3(3)
N1 C1 C2 C3 0.4(6)
C1 C2 C3 C4 -0.2(6)
C2 C3 C4 C12 0.4(6)
C2 C3 C4 C5 -179.5(4)
C12 C4 C5 C6 0.5(6)
C3 C4 C5 C6 -179.6(4)
C4 C5 C6 C7 0.8(6)
C5 C6 C7 C8 178.1(4)
C5 C6 C7 C11 -1.3(6)
C11 C7 C8 C9 0.1(6)
C6 C7 C8 C9 -179.3(4)
C7 C8 C9 C10 -0.5(6)
C11 N2 C10 C9 0.6(6)
Pd1 N2 C10 C9 -179.8(3)
C8 C9 C10 N2 0.1(6)
C10 N2 C11 C7 -1.0(5)
Pd1 N2 C11 C7 179.3(3)
C10 N2 C11 C12 178.5(3)
Pd1 N2 C11 C12 -1.2(4)
C8 C7 C11 N2 0.6(5)
C6 C7 C11 N2 -179.9(3)
C8 C7 C11 C12 -178.9(3)
C6 C7 C11 C12 0.6(5)
C1 N1 C12 C4 1.0(5)
Pd1 N1 C12 C4 179.7(3)
C1 N1 C12 C11 -178.7(3)
Pd1 N1 C12 C11 0.0(4)
C3 C4 C12 N1 -0.8(6)
C5 C4 C12 N1 179.1(3)
C3 C4 C12 C11 178.9(3)
C5 C4 C12 C11 -1.2(5)
N2 C11 C12 N1 0.8(5)
C7 C11 C12 N1 -179.7(3)
N2 C11 C12 C4 -178.9(3)
C7 C11 C12 C4 0.6(5)
